data_7204480
loop_
_publ_author_name
'Chi, Yun'
'Hsu, Peng-Fu'
'Liu, Chao-Shiuan'
'Ching, Wei-Li'
'Chou, Tsung-Yi'
'Carty, Arthur J.'
'Peng, Shie-Ming'
'Lee, Gene-Hsiang'
'Chuang, Shiow-Huey'

_publ_section_title
;
 Fluorinated aminoalkoxide CuII complexes: new CVD precursors for
 deposition of copper metal
;
_journal_issue 12
_journal_name_full 'Journal of Materials Chemistry'
_journal_page_first 3541
_journal_paper_doi 10.1039/b205419a
_journal_volume 12
_journal_year 2002
_chemical_formula_sum 'C14 H20 Cu F12 N2 O4'
_chemical_formula_weight 571.86
_chemical_name_systematic
; 
? 
;
_space_group_IT_number 2
_symmetry_cell_setting triclinic
_symmetry_space_group_name_Hall '-P 1'
_symmetry_space_group_name_H-M 'P -1'
_atom_sites_solution_hydrogens geom
_atom_sites_solution_primary direct
_atom_sites_solution_secondary difmap
_audit_creation_method SHELXL
_cell_angle_alpha 98.494(1)
_cell_angle_beta 102.203(1)
_cell_angle_gamma 114.022(1)
_cell_formula_units_Z 3
_cell_length_a 11.0215(2)
_cell_length_b 12.7768(2)
_cell_length_c 13.2584(1)
_cell_measurement_reflns_used 8192
_cell_measurement_temperature 295(2)
_cell_volume 1608.65(5)
_computing_cell_refinement 'Siemens SAINT'
_computing_data_collection 'Siemens SMART'
_computing_data_reduction 'Siemens SAINT'
_computing_molecular_graphics 'Siemens SHELXTL'
_computing_publication_material 'Siemens SHELXTL'
_computing_structure_refinement 'SHELXL-93 (Sheldrick, 1993)'
_computing_structure_solution 'SHELXS-86 (Sheldrick, 1990)'
_diffrn_ambient_temperature 295(2)
_diffrn_measurement_device 'Siemens SMART CCD'
_diffrn_measurement_method '\w scans'
_diffrn_radiation_monochromator graphite
_diffrn_radiation_source 'fine-focus sealed tube'
_diffrn_radiation_type MoK\a
_diffrn_radiation_wavelength 0.71073
_diffrn_reflns_av_R_equivalents 0.0316
_diffrn_reflns_av_sigmaI/netI 0.0331
_diffrn_reflns_limit_h_max 13
_diffrn_reflns_limit_h_min -13
_diffrn_reflns_limit_k_max 15
_diffrn_reflns_limit_k_min -15
_diffrn_reflns_limit_l_max 16
_diffrn_reflns_limit_l_min -16
_diffrn_reflns_number 22091
_diffrn_reflns_theta_max 26.37
_diffrn_reflns_theta_min 1.63
_diffrn_standards_decay_% 0
_exptl_absorpt_coefficient_mu 1.145
_exptl_absorpt_correction_T_max 0.8312
_exptl_absorpt_correction_T_min 0.7062
_exptl_absorpt_correction_type 'empirical used sadabs'
_exptl_crystal_colour blue
_exptl_crystal_density_diffrn 1.771
_exptl_crystal_density_meas ?
_exptl_crystal_description column
_exptl_crystal_F_000 861
_exptl_crystal_size_max 0.36
_exptl_crystal_size_mid 0.12
_exptl_crystal_size_min 0.12
_refine_diff_density_max 0.393
_refine_diff_density_min -0.379
_refine_diff_density_rms 0.051
_refine_ls_extinction_coef 0.0012(5)
_refine_ls_extinction_expression Fc^*^=kFc[1+0.001xFc^2^\l^3^/sin(2\q)]^-1/4^
_refine_ls_extinction_method SHELXL
_refine_ls_goodness_of_fit_all 1.013
_refine_ls_goodness_of_fit_obs 1.034
_refine_ls_matrix_type full
_refine_ls_number_parameters 449
_refine_ls_number_reflns 6461
_refine_ls_number_restraints 0
_refine_ls_restrained_S_all 1.013
_refine_ls_restrained_S_obs 1.034
_refine_ls_R_factor_all 0.0614
_refine_ls_R_factor_obs 0.0435
_refine_ls_shift/esd_max -0.004
_refine_ls_shift/esd_mean 0.001
_refine_ls_structure_factor_coef Fsqd
_refine_ls_weighting_details 'w=1/[\s^2^(Fo^2^)+(0.0450P)^2^+1.1852P] where P=(Fo^2^+2Fc^2^)/3'
_refine_ls_weighting_scheme calc
_refine_ls_wR_factor_all 0.1011
_refine_ls_wR_factor_obs 0.0932
_reflns_number_observed 5331
_reflns_number_total 6461
_reflns_observed_criterion >2sigma(I)
_cod_data_source_file b205419a.txt
_cod_data_source_block ic6752
_cod_depositor_comments
;
The following automatic conversions were performed:
'_symmetry_cell_setting' value 'Triclinic' changed to 'triclinic'
according to '/home/saulius/struct/CIF-dictionaries/cif_core.dic'
dictionary named 'cif_core.dic' version 2.4.1 from 2010-06-29.

Automatic conversion script
Id: cif_fix_enum 1527 2010-12-29 10:47:43Z saulius 

The following automatic conversions were performed:

'_exptl_crystal_density_meas' value 'not_measured' was changed to '?'
- the value is perceived as not measured.

Automatic conversion script
Id: cif_fix_values 3008 2015-01-20 13:52:24Z robertas 

The following automatic conversions were performed:

'_refine_ls_weighting_scheme' value 'calc
w=1/[\s^2^(Fo^2^)+(0.0450P)^2^+1.1852P] where P=(Fo^2^+2Fc^2^)/3' was
changed to 'calc'. New tag '_refine_ls_weighting_details' was
created. The value of the new tag was set to
'w=1/[\s^2^(Fo^2^)+(0.0450P)^2^+1.1852P] where P=(Fo^2^+2Fc^2^)/3'.

Automatic conversion script
Id: cif_fix_values 3143 2015-03-26 13:38:13Z robertas 
;
_cod_original_cell_volume 1608.65(4)
_cod_original_sg_symbol_H-M P-1
_cod_database_code 7204480

loop_
_symmetry_equiv_pos_as_xyz
'x, y, z'
'-x, -y, -z'

loop_
_atom_site_aniso_label
_atom_site_aniso_U_11
_atom_site_aniso_U_22
_atom_site_aniso_U_33
_atom_site_aniso_U_23
_atom_site_aniso_U_13
_atom_site_aniso_U_12
Cu1 0.0463(2) 0.0470(2) 0.0422(2) 0.0193(2) 0.0218(2) 0.0291(2)
Cu2 0.0317(2) 0.0401(3) 0.0378(3) 0.0129(2) 0.0099(2) 0.0144(2)
O1 0.0644(15) 0.0532(13) 0.0672(15) 0.0219(11) 0.0340(12) 0.0300(12)
O2 0.0499(11) 0.0428(11) 0.0410(11) 0.0186(9) 0.0219(9) 0.0278(9)
O3 0.0489(13) 0.0533(13) 0.071(2) 0.0175(11) 0.0166(11) 0.0215(11)
O4 0.0596(13) 0.0745(15) 0.0562(13) 0.0363(11) 0.0345(11) 0.0474(12)
O5 0.075(2) 0.098(2) 0.063(2) 0.023(2) -0.0084(14) 0.039(2)
O6 0.0335(10) 0.0578(13) 0.0487(12) 0.0233(10) 0.0117(9) 0.0183(9)
N1 0.0467(14) 0.0448(13) 0.0351(12) 0.0136(10) 0.0153(11) 0.0229(11)
N2 0.0492(14) 0.0502(14) 0.0395(13) 0.0156(11) 0.0192(11) 0.0263(12)
N3 0.0369(12) 0.0400(13) 0.0363(12) 0.0116(10) 0.0085(10) 0.0146(10)
C1 0.089(3) 0.088(3) 0.106(3) 0.039(3) 0.053(3) 0.056(3)
C2 0.062(2) 0.058(2) 0.039(2) 0.0144(14) 0.0155(15) 0.034(2)
C3 0.059(2) 0.044(2) 0.039(2) 0.0074(13) 0.0146(14) 0.0214(15)
C4 0.054(2) 0.046(2) 0.041(2) 0.0160(13) 0.0150(13) 0.0316(14)
C5 0.051(2) 0.0403(15) 0.042(2) 0.0163(13) 0.0197(13) 0.0268(14)
C6 0.070(2) 0.045(2) 0.044(2) 0.0102(14) 0.021(2) 0.022(2)
C7 0.075(2) 0.061(2) 0.054(2) 0.024(2) 0.029(2) 0.049(2)
C8 0.047(2) 0.086(3) 0.110(4) 0.017(3) 0.008(2) 0.028(2)
C9 0.055(2) 0.050(2) 0.064(2) 0.016(2) 0.016(2) 0.016(2)
C10 0.065(2) 0.044(2) 0.054(2) 0.0145(15) 0.022(2) 0.027(2)
C11 0.051(2) 0.071(2) 0.055(2) 0.031(2) 0.024(2) 0.039(2)
C12 0.047(2) 0.057(2) 0.053(2) 0.0215(15) 0.0242(14) 0.034(2)
C13 0.079(3) 0.079(3) 0.073(3) 0.027(2) 0.039(2) 0.054(2)
C14 0.055(2) 0.069(3) 0.100(3) 0.020(2) 0.027(2) 0.028(2)
C15 0.073(3) 0.156(5) 0.100(4) 0.060(4) 0.003(3) 0.050(3)
C16 0.059(2) 0.071(2) 0.039(2) 0.016(2) 0.005(2) 0.008(2)
C17 0.052(2) 0.057(2) 0.039(2) 0.0134(14) 0.0157(14) 0.015(2)
C18 0.0356(15) 0.052(2) 0.039(2) 0.0138(13) 0.0094(12) 0.0168(13)
C19 0.0357(15) 0.048(2) 0.0374(15) 0.0132(12) 0.0121(12) 0.0199(13)
C20 0.072(2) 0.067(2) 0.053(2) 0.011(2) 0.024(2) 0.034(2)
C21 0.039(2) 0.064(2) 0.051(2) 0.022(2) 0.0170(14) 0.0206(15)
F1 0.0541(12) 0.0681(13) 0.0717(14) 0.0049(11) 0.0210(10) 0.0125(10)
F2 0.118(2) 0.0416(11) 0.091(2) 0.0178(11) 0.0327(14) 0.0307(12)
F3 0.093(2) 0.0793(15) 0.0402(11) 0.0033(10) 0.0136(11) 0.0115(12)
F4 0.113(2) 0.094(2) 0.0722(14) 0.0396(12) 0.0415(13) 0.0844(15)
F5 0.104(2) 0.098(2) 0.0600(13) 0.0360(11) 0.0475(12) 0.0737(14)
F6 0.0552(13) 0.083(2) 0.106(2) 0.0178(13) 0.0357(12) 0.0363(12)
F7 0.105(2) 0.097(2) 0.080(2) -0.0033(14) 0.0232(14) 0.066(2)
F8 0.090(2) 0.122(2) 0.112(2) 0.035(2) 0.0416(15) 0.085(2)
F9 0.171(3) 0.145(3) 0.137(2) 0.082(2) 0.126(2) 0.112(2)
F10 0.0531(13) 0.112(2) 0.106(2) 0.012(2) 0.0072(13) 0.0346(14)
F11 0.091(2) 0.087(2) 0.187(3) 0.065(2) 0.053(2) 0.020(2)
F12 0.090(2) 0.095(2) 0.135(2) -0.030(2) 0.011(2) 0.050(2)
F13 0.143(2) 0.0526(13) 0.0749(15) 0.0126(11) 0.0492(15) 0.0423(14)
F14 0.105(2) 0.129(2) 0.134(2) 0.015(2) 0.053(2) 0.084(2)
F15 0.153(2) 0.095(2) 0.0453(13) 0.0110(12) 0.0393(14) 0.049(2)
F16 0.0358(10) 0.103(2) 0.097(2) 0.0482(14) 0.0194(10) 0.0182(11)
F17 0.0718(14) 0.093(2) 0.0617(13) 0.0453(12) 0.0233(11) 0.0250(12)
F18 0.098(2) 0.0501(12) 0.112(2) 0.0274(12) 0.0591(15) 0.0267(12)

loop_
_atom_site_label
_atom_site_type_symbol
_atom_site_fract_x
_atom_site_fract_y
_atom_site_fract_z
_atom_site_U_iso_or_equiv
_atom_site_thermal_displace_type
_atom_site_occupancy
_atom_site_calc_flag
_atom_site_refinement_flags
_atom_site_disorder_group
Cu1 Cu 0.56924(4) -0.42092(3) 0.83263(3) 0.03999(12) Uani 1 d . .
Cu2 Cu 0.5000 0.0000 0.5000 0.03699(13) Uani 1 d S .
O1 O 0.6433(2) -0.2182(2) 0.5752(2) 0.0572(6) Uani 1 d . .
O2 O 0.4904(2) -0.3520(2) 0.92277(15) 0.0398(4) Uani 1 d . .
O3 O 0.3181(2) -0.5975(2) 0.7412(2) 0.0583(6) Uani 1 d . .
O4 O 0.6985(2) -0.4398(2) 0.7665(2) 0.0522(5) Uani 1 d . .
O5 O 0.8502(3) -0.0069(3) 0.7710(2) 0.0835(8) Uani 1 d . .
O6 O 0.6108(2) 0.0942(2) 0.4250(2) 0.0465(5) Uani 1 d . .
N1 N 0.5418(3) -0.3206(2) 0.7365(2) 0.0405(5) Uani 1 d . .
H1D H 0.6269(3) -0.2597(2) 0.7462(2) 0.049 Uiso 1 calc R .
N2 N 0.5813(3) -0.5568(2) 0.8910(2) 0.0435(6) Uani 1 d . .
H2C H 0.5621(3) -0.5549(2) 0.9545(2) 0.052 Uiso 1 calc R .
N3 N 0.6807(2) 0.0298(2) 0.6036(2) 0.0390(5) Uani 1 d . .
H3C H 0.6860(2) -0.0401(2) 0.5943(2) 0.047 Uiso 1 calc R .
C1 C 0.7411(5) -0.2569(4) 0.5542(4) 0.0827(12) Uani 1 d . .
H1A H 0.8318(5) -0.1902(4) 0.5760(4) 0.124 Uiso 1 calc R .
H1B H 0.7148(5) -0.2928(4) 0.4791(4) 0.124 Uiso 1 calc R .
H1C H 0.7429(5) -0.3140(4) 0.5934(4) 0.124 Uiso 1 calc R .
C2 C 0.5046(3) -0.3080(3) 0.5470(2) 0.0508(8) Uani 1 d . .
H2A H 0.4787(3) -0.3555(3) 0.4746(2) 0.061 Uiso 1 calc R .
H2B H 0.4429(3) -0.2714(3) 0.5483(2) 0.061 Uiso 1 calc R .
C3 C 0.4862(3) -0.3870(3) 0.6214(2) 0.0484(7) Uani 1 d . .
H3A H 0.3878(3) -0.4399(3) 0.6050(2) 0.058 Uiso 1 calc R .
H3B H 0.5330(3) -0.4354(3) 0.6090(2) 0.058 Uiso 1 calc R .
C4 C 0.4563(3) -0.2683(3) 0.7726(2) 0.0432(7) Uani 1 d . .
H4A H 0.3585(3) -0.3195(3) 0.7350(2) 0.052 Uiso 1 calc R .
H4B H 0.4811(3) -0.1915(3) 0.7576(2) 0.052 Uiso 1 calc R .
C5 C 0.4832(3) -0.2543(2) 0.8950(2) 0.0408(6) Uani 1 d . .
C6 C 0.6198(4) -0.1421(3) 0.9565(3) 0.0541(8) Uani 1 d . .
C7 C 0.3596(4) -0.2415(3) 0.9216(3) 0.0539(8) Uani 1 d . .
C8 C 0.1861(4) -0.5987(4) 0.7313(4) 0.0855(13) Uani 1 d . .
H8A H 0.1797(4) -0.5407(4) 0.6948(4) 0.128 Uiso 1 calc R .
H8B H 0.1766(4) -0.5802(4) 0.8012(4) 0.128 Uiso 1 calc R .
H8C H 0.1133(4) -0.6760(4) 0.6913(4) 0.128 Uiso 1 calc R .
C9 C 0.3330(4) -0.6816(3) 0.7945(3) 0.0592(9) Uani 1 d . .
H9A H 0.2654(4) -0.7613(3) 0.7525(3) 0.071 Uiso 1 calc R .
H9B H 0.3171(4) -0.6684(3) 0.8634(3) 0.071 Uiso 1 calc R .
C10 C 0.4764(3) -0.6682(3) 0.8092(3) 0.0523(8) Uani 1 d . .
H10A H 0.4970(3) -0.6675(3) 0.7416(3) 0.063 Uiso 1 calc R .
H10B H 0.4821(3) -0.7356(3) 0.8311(3) 0.063 Uiso 1 calc R .
C11 C 0.7257(3) -0.5408(3) 0.9050(3) 0.0519(8) Uani 1 d . .
H11A H 0.7247(3) -0.6178(3) 0.8880(3) 0.062 Uiso 1 calc R .
H11B H 0.7817(3) -0.5005(3) 0.9788(3) 0.062 Uiso 1 calc R .
C12 C 0.7904(3) -0.4665(3) 0.8303(2) 0.0465(7) Uani 1 d . .
C13 C 0.8393(4) -0.5356(4) 0.7579(3) 0.0669(10) Uani 1 d . .
C14 C 0.9166(4) -0.3503(4) 0.9007(4) 0.0744(11) Uani 1 d . .
C15 C 0.9819(5) 0.0099(6) 0.8336(4) 0.111(2) Uani 1 d . .
H15A H 0.9917(5) -0.0610(6) 0.8144(4) 0.167 Uiso 1 calc R .
H15B H 0.9879(5) 0.0271(6) 0.9080(4) 0.167 Uiso 1 calc R .
H15C H 1.0547(5) 0.0750(6) 0.8207(4) 0.167 Uiso 1 calc R .
C16 C 0.8281(4) 0.0926(4) 0.7947(3) 0.0656(10) Uani 1 d . .
H16A H 0.9039(4) 0.1618(4) 0.7879(3) 0.079 Uiso 1 calc R .
H16B H 0.8242(4) 0.1077(4) 0.8675(3) 0.079 Uiso 1 calc R .
C17 C 0.6923(3) 0.0692(3) 0.7175(2) 0.0523(8) Uani 1 d . .
H17A H 0.6165(3) 0.0089(3) 0.7338(2) 0.063 Uiso 1 calc R .
H17B H 0.6814(3) 0.1413(3) 0.7283(2) 0.063 Uiso 1 calc R .
C18 C 0.7962(3) 0.1143(3) 0.5727(2) 0.0433(7) Uani 1 d . .
H18A H 0.8729(3) 0.0940(3) 0.5845(2) 0.052 Uiso 1 calc R .
H18B H 0.8293(3) 0.1941(3) 0.6164(2) 0.052 Uiso 1 calc R .
C19 C 0.7448(3) 0.1094(3) 0.4531(2) 0.0398(6) Uani 1 d . .
C20 C 0.7529(4) 0.0073(3) 0.3831(3) 0.0628(9) Uani 1 d . .
C21 C 0.8417(3) 0.2283(3) 0.4361(3) 0.0511(8) Uani 1 d . .
F1 F 0.7265(2) -0.1487(2) 0.9285(2) 0.0712(6) Uani 1 d . .
F2 F 0.6190(3) -0.0429(2) 0.9370(2) 0.0855(7) Uani 1 d . .
F3 F 0.6520(2) -0.1266(2) 1.0616(2) 0.0830(7) Uani 1 d . .
F4 F 0.3376(3) -0.1570(2) 0.8854(2) 0.0754(6) Uani 1 d . .
F5 F 0.3772(2) -0.2145(2) 1.0269(2) 0.0718(6) Uani 1 d . .
F6 F 0.2433(2) -0.3423(2) 0.8790(2) 0.0784(6) Uani 1 d . .
F7 F 0.7314(3) -0.6373(2) 0.6965(2) 0.0910(8) Uani 1 d . .
F8 F 0.9299(3) -0.5675(2) 0.8119(2) 0.0922(8) Uani 1 d . .
F9 F 0.8979(4) -0.4775(3) 0.6934(3) 0.1177(11) Uani 1 d . .
F10 F 1.0129(2) -0.3672(2) 0.9666(2) 0.0962(8) Uani 1 d . .
F11 F 0.9810(3) -0.2799(2) 0.8456(3) 0.1232(11) Uani 1 d . .
F12 F 0.8720(3) -0.2911(2) 0.9635(3) 0.1148(11) Uani 1 d . .
F13 F 0.6727(3) -0.0955(2) 0.4000(2) 0.0886(8) Uani 1 d . .
F14 F 0.8799(3) 0.0147(3) 0.4030(3) 0.1116(10) Uani 1 d . .
F15 F 0.7071(3) -0.0050(2) 0.2799(2) 0.0994(8) Uani 1 d . .
F16 F 0.9752(2) 0.2541(2) 0.4720(2) 0.0807(7) Uani 1 d . .
F17 F 0.8169(2) 0.2311(2) 0.3349(2) 0.0764(6) Uani 1 d . .
F18 F 0.8273(3) 0.3171(2) 0.4879(2) 0.0839(7) Uani 1 d . .

loop_
_atom_type_symbol
_atom_type_description
_atom_type_scat_dispersion_real
_atom_type_scat_dispersion_imag
_atom_type_scat_source
C C 0.0033 0.0016 'International Tables Vol C Tables 4.2.6.8 and 6.1.1.4'
H H 0.0000 0.0000 'International Tables Vol C Tables 4.2.6.8 and 6.1.1.4'
N N 0.0061 0.0033 'International Tables Vol C Tables 4.2.6.8 and 6.1.1.4'
O O 0.0106 0.0060 'International Tables Vol C Tables 4.2.6.8 and 6.1.1.4'
F F 0.0171 0.0103 'International Tables Vol C Tables 4.2.6.8 and 6.1.1.4'
Cu Cu 0.3201 1.2651 'International Tables Vol C Tables 4.2.6.8 and 6.1.1.4'

loop_
_geom_angle_atom_site_label_1
_geom_angle_atom_site_label_2
_geom_angle_atom_site_label_3
_geom_angle
_geom_angle_site_symmetry_1
_geom_angle_site_symmetry_3
_geom_angle_publ_flag
O4 Cu1 O2 161.12(10) . . ?
O4 Cu1 N1 89.19(9) . . ?
O2 Cu1 N1 86.85(8) . . ?
O4 Cu1 N2 81.94(9) . . ?
O2 Cu1 N2 105.74(9) . . ?
N1 Cu1 N2 163.94(10) . . ?
O6 Cu2 O6 179.998(1) . 2_656 ?
O6 Cu2 N3 93.54(8) . 2_656 ?
O6 Cu2 N3 86.46(8) 2_656 2_656 ?
O6 Cu2 N3 86.46(8) . . ?
O6 Cu2 N3 93.54(8) 2_656 . ?
N3 Cu2 N3 180.0 2_656 . ?
C1 O1 C2 115.5(3) . . ?
C5 O2 Cu1 111.5(2) . . ?
C9 O3 C8 111.8(3) . . ?
C12 O4 Cu1 112.7(2) . . ?
C16 O5 C15 112.8(4) . . ?
C19 O6 Cu2 113.2(2) . . ?
C4 N1 C3 114.5(2) . . ?
C4 N1 Cu1 108.1(2) . . ?
C3 N1 Cu1 112.2(2) . . ?
C10 N2 C11 112.2(2) . . ?
C10 N2 Cu1 106.1(2) . . ?
C11 N2 Cu1 106.7(2) . . ?
C18 N3 C17 112.4(2) . . ?
C18 N3 Cu2 107.9(2) . . ?
C17 N3 Cu2 114.4(2) . . ?
O1 C2 C3 111.9(3) . . ?
N1 C3 C2 113.4(2) . . ?
N1 C4 C5 108.5(2) . . ?
O2 C5 C6 109.5(2) . . ?
O2 C5 C7 109.9(2) . . ?
C6 C5 C7 109.9(3) . . ?
O2 C5 C4 111.4(2) . . ?
C6 C5 C4 109.8(2) . . ?
C7 C5 C4 106.4(2) . . ?
F3 C6 F2 107.3(3) . . ?
F3 C6 F1 106.1(3) . . ?
F2 C6 F1 106.2(3) . . ?
F3 C6 C5 113.3(3) . . ?
F2 C6 C5 113.1(3) . . ?
F1 C6 C5 110.4(3) . . ?
F6 C7 F4 107.5(3) . . ?
F6 C7 F5 106.5(3) . . ?
F4 C7 F5 106.4(2) . . ?
F6 C7 C5 110.7(3) . . ?
F4 C7 C5 112.6(3) . . ?
F5 C7 C5 112.8(3) . . ?
O3 C9 C10 108.4(3) . . ?
C9 C10 N2 111.5(3) . . ?
N2 C11 C12 109.7(2) . . ?
O4 C12 C13 108.0(3) . . ?
O4 C12 C14 109.1(3) . . ?
C13 C12 C14 109.2(3) . . ?
O4 C12 C11 112.7(2) . . ?
C13 C12 C11 109.8(3) . . ?
C14 C12 C11 108.1(3) . . ?
F9 C13 F7 107.0(4) . . ?
F9 C13 F8 106.9(3) . . ?
F7 C13 F8 105.2(3) . . ?
F9 C13 C12 113.6(3) . . ?
F7 C13 C12 110.2(3) . . ?
F8 C13 C12 113.5(3) . . ?
F11 C14 F12 108.0(4) . . ?
F11 C14 F10 106.8(3) . . ?
F12 C14 F10 106.0(4) . . ?
F11 C14 C12 113.6(4) . . ?
F12 C14 C12 108.4(3) . . ?
F10 C14 C12 113.6(3) . . ?
O5 C16 C17 108.3(3) . . ?
N3 C17 C16 114.2(3) . . ?
N3 C18 C19 109.6(2) . . ?
O6 C19 C20 109.3(3) . . ?
O6 C19 C21 109.4(2) . . ?
C20 C19 C21 109.4(3) . . ?
O6 C19 C18 111.3(2) . . ?
C20 C19 C18 109.9(3) . . ?
C21 C19 C18 107.5(2) . . ?
F15 C20 F14 107.1(3) . . ?
F15 C20 F13 105.6(3) . . ?
F14 C20 F13 106.0(3) . . ?
F15 C20 C19 113.7(3) . . ?
F14 C20 C19 114.1(3) . . ?
F13 C20 C19 109.7(3) . . ?
F17 C21 F18 106.4(3) . . ?
F17 C21 F16 106.7(3) . . ?
F18 C21 F16 106.6(3) . . ?
F17 C21 C19 113.5(3) . . ?
F18 C21 C19 110.9(2) . . ?
F16 C21 C19 112.4(3) . . ?

loop_
_geom_bond_atom_site_label_1
_geom_bond_atom_site_label_2
_geom_bond_distance
_geom_bond_site_symmetry_2
_geom_bond_publ_flag
Cu1 O4 1.898(2) . ?
Cu1 O2 1.926(2) . ?
Cu1 N1 1.999(2) . ?
Cu1 N2 2.043(2) . ?
Cu2 O6 1.897(2) . ?
Cu2 O6 1.897(2) 2_656 ?
Cu2 N3 2.017(2) 2_656 ?
Cu2 N3 2.018(2) . ?
O1 C1 1.415(4) . ?
O1 C2 1.413(4) . ?
O2 C5 1.380(3) . ?
O3 C9 1.414(4) . ?
O3 C8 1.426(4) . ?
O4 C12 1.365(3) . ?
O5 C16 1.393(5) . ?
O5 C15 1.423(5) . ?
O6 C19 1.367(3) . ?
N1 C4 1.473(4) . ?
N1 C3 1.491(4) . ?
N2 C10 1.487(4) . ?
N2 C11 1.486(4) . ?
N3 C18 1.478(4) . ?
N3 C17 1.481(4) . ?
C2 C3 1.498(4) . ?
C4 C5 1.555(4) . ?
C5 C6 1.538(4) . ?
C5 C7 1.541(4) . ?
C6 F3 1.325(4) . ?
C6 F2 1.335(4) . ?
C6 F1 1.335(4) . ?
C7 F6 1.325(4) . ?
C7 F4 1.332(3) . ?
C7 F5 1.339(4) . ?
C9 C10 1.484(5) . ?
C11 C12 1.555(4) . ?
C12 C13 1.532(4) . ?
C12 C14 1.539(5) . ?
C13 F9 1.315(4) . ?
C13 F7 1.336(5) . ?
C13 F8 1.339(4) . ?
C14 F11 1.318(5) . ?
C14 F12 1.340(5) . ?
C14 F10 1.337(5) . ?
C16 C17 1.508(5) . ?
C18 C19 1.549(4) . ?
C19 C20 1.531(5) . ?
C19 C21 1.543(4) . ?
C20 F15 1.315(4) . ?
C20 F14 1.330(4) . ?
C20 F13 1.335(4) . ?
C21 F17 1.321(4) . ?
C21 F18 1.322(4) . ?
C21 F16 1.328(3) . ?
